data_2008100
loop_
_publ_author_name
'Svensson, Gunnar'
'Eriksson, Lars'

_publ_contact_author
;
Gunnar Svensson
Department of Structural Chemistry
Arrhenius-laboratory
Stockholm University
S-10691 Stockholm, Sweden
;
_publ_section_title
;
 BaNb~4-<i>x~</i>Ti~<i>x~</i>O~6~ (<i>x</i> = 0.53)
;
_journal_issue 1
_journal_name_full 'Acta Crystallographica Section C'
_journal_page_first 17
_journal_page_last 19
_journal_paper_doi 10.1107/S0108270198010932
_journal_volume 55
_journal_year 1999
_chemical_formula_structural 'Ba Nb3.47 O6 Ti0.53'
_chemical_formula_sum 'Ba Nb3.47 O6 Ti0.53'
_chemical_formula_weight 581.12
_chemical_name_systematic
;
 ?
;
_space_group_IT_number 123
_symmetry_cell_setting tetragonal
_symmetry_space_group_name_Hall '-P 4 2'
_symmetry_space_group_name_H-M 'P 4/m m m'
_audit_creation_method SHELXL
_cell_angle_alpha 90.00
_cell_angle_beta 90.00
_cell_angle_gamma 90.00
_cell_formula_units_Z 1
_cell_length_a 4.1662(3)
_cell_length_b 4.1662(3)
_cell_length_c 8.2085(7)
_cell_measurement_reflns_used 20
_cell_measurement_temperature 293(2)
_cell_measurement_theta_max 10.2
_cell_measurement_theta_min 7.0
_cell_volume 142.477(19)
_computing_cell_refinement DIF4
_computing_data_collection 'DIF4 (Stoe & Cie, 1991a)'
_computing_data_reduction 'REDU4 (Stoe & Cie, 1991b)'
_computing_molecular_graphics 'DIAMOND (Bergerhoff, 1996)'
_computing_structure_refinement 'SHELXL93 (Sheldrick, 1993)'
_diffrn_ambient_temperature 293(2)
_diffrn_measurement_device 'Stoe AED-4'
_diffrn_measurement_method '\w/2\q scans'
_diffrn_radiation_monochromator graphite
_diffrn_radiation_source 'fine-focus sealed tube'
_diffrn_radiation_type MoK\a
_diffrn_radiation_wavelength 0.71073
_diffrn_reflns_av_R_equivalents 0.049
_diffrn_reflns_av_sigmaI/netI 0.027
_diffrn_reflns_limit_h_max 5
_diffrn_reflns_limit_h_min -5
_diffrn_reflns_limit_k_max 5
_diffrn_reflns_limit_k_min -5
_diffrn_reflns_limit_l_max 11
_diffrn_reflns_limit_l_min 0
_diffrn_reflns_number 837
_diffrn_reflns_theta_max 30
_diffrn_reflns_theta_min 2.48
_diffrn_standards_decay_% 1
_diffrn_standards_interval_time 90
_diffrn_standards_number 3
_exptl_absorpt_coefficient_mu 14.251
_exptl_absorpt_correction_T_max 0.644
_exptl_absorpt_correction_T_min 0.520
_exptl_absorpt_correction_type 'empirical via \y-scans (North et al., 1968) '
_exptl_crystal_colour black
_exptl_crystal_density_diffrn 6.773
_exptl_crystal_density_meas ?
_exptl_crystal_description prism
_exptl_crystal_F_000 258
_exptl_crystal_size_max 0.05
_exptl_crystal_size_mid 0.04
_exptl_crystal_size_min 0.03
_refine_diff_density_max 0.848
_refine_diff_density_min -0.785
_refine_ls_extinction_coef 0.0154(10)
_refine_ls_extinction_method SHELXL
_refine_ls_goodness_of_fit_all 1.128
_refine_ls_goodness_of_fit_ref 1.185
_refine_ls_hydrogen_treatment none
_refine_ls_matrix_type full
_refine_ls_number_parameters 21
_refine_ls_number_reflns 163
_refine_ls_number_restraints 0
_refine_ls_restrained_S_all 1.128
_refine_ls_R_factor_all 0.021
_refine_ls_R_factor_gt 0.016
_refine_ls_shift/esd_max <0.001
_refine_ls_shift/esd_mean 0.000
_refine_ls_structure_factor_coef Fsqd
_refine_ls_weighting_details 'w = 1/[\s^2^(Fo^2^)]'
_refine_ls_weighting_scheme calc
_refine_ls_wR_factor_all 0.028
_refine_ls_wR_factor_ref 0.027
_reflns_number_observed 144
_reflns_number_total 163
_reflns_observed_criterion I>2\s(I)
_cod_data_source_file os1024.cif
_cod_data_source_block ti712e
_cod_depositor_comments
;
The following automatic conversions were performed:
'_symmetry_cell_setting' value 'Tetragonal' changed to 'tetragonal'
according to '/home/saulius/struct/CIF-dictionaries/cif_core.dic'
dictionary named 'cif_core.dic' version 2.4.1 from 2010-06-29.

Automatic conversion script
Id: cif_fix_enum 1527 2010-12-29 10:47:43Z saulius 

The following automatic conversions were performed:

'_exptl_crystal_density_meas' value 'not measured' was changed to '?'
- the value is perceived as not measured.

Automatic conversion script
Id: cif_fix_values 3008 2015-01-20 13:52:24Z robertas 

The following automatic conversions were performed:

'_refine_ls_weighting_scheme' value 'calc w = 1/[\s^2^(Fo^2^)]' was
changed to 'calc'. New tag '_refine_ls_weighting_details' was
created. The value of the new tag was set to 'w = 1/[\s^2^(Fo^2^)]'.

Automatic conversion script
Id: cif_fix_values 3143 2015-03-26 13:38:13Z robertas 
;
_cod_original_cell_volume 142.48(2)
_cod_database_code 2008100
_cod_database_fobs_code 2008100

loop_
_symmetry_equiv_pos_as_xyz
'x, y, z'
'-x, -y, z'
'-y, x, -z'
'y, -x, -z'
'-x, y, -z'
'x, -y, -z'
'y, x, -z'
'-y, -x, -z'
'-x, -y, -z'
'x, y, -z'
'y, -x, z'
'-y, x, z'
'x, -y, z'
'-x, y, z'
'-y, -x, z'
'y, x, z'

loop_
_atom_site_aniso_label
_atom_site_aniso_U_11
_atom_site_aniso_U_22
_atom_site_aniso_U_33
_atom_site_aniso_U_12
_atom_site_aniso_U_13
_atom_site_aniso_U_23
Ba 0.0069(2) 0.0069(2) 0.0059(3) 0 0 0
Nb1 0.0051(3) 0.0037(3) 0.0035(3) 0 0 0
Ti1 0.0051(3) 0.0037(3) 0.0035(3) 0 0 0
Nb2 0.0037(3) 0.0037(3) 0.0039(13) 0 0 0
Ti2 0.0037(3) 0.0037(3) 0.0039(13) 0 0 0
O1 0.006(2) 0.006(2) 0.006(3) 0 0 0
O2 0.009(2) 0.007(2) 0.0047(14) 0 0 0
O3 0.011(2) 0.011(2) 0.011(4) 0 0 0

loop_
_atom_site_label
_atom_site_fract_x
_atom_site_fract_y
_atom_site_fract_z
_atom_site_U_iso_or_equiv
_atom_site_thermal_displace_type
_atom_site_calc_flag
_atom_site_refinement_flags
_atom_site_occupancy
_atom_site_disorder_group
_atom_site_type_symbol
Ba 0 0 0 0.0066(2) Uani d S 1 . Ba
Nb1 0 0.5 0.5 0.0041(2) Uani d SP 0.957(8) . Nb
Ti1 0 0.5 0.5 0.0041(2) Uani d SP 0.043(8) . Ti
Nb2 0.5 0.5 0.2530(8) 0.0037(5) Uani d SP 0.776(8) . Nb
Ti2 0.5 0.5 0.240(6) 0.0037(5) Uani d SP 0.224(8) . Ti
O1 0 0 0.5 0.0058(13) Uani d S 1 . O
O2 0.5 0 0.2437(5) 0.0068(6) Uani d S 1 . O
O3 0.5 0.5 0 0.011(2) Uani d S 1 . O

loop_
_atom_type_symbol
_atom_type_description
_atom_type_scat_dispersion_real
_atom_type_scat_dispersion_imag
_atom_type_scat_source
Ba Ba -0.3244 2.2819 'International Tables Vol C Tables 4.2.6.8 and 6.1.1.4'
Nb Nb -2.0727 0.6215 'International Tables Vol C Tables 4.2.6.8 and 6.1.1.4'
O O 0.0106 0.0060 'International Tables Vol C Tables 4.2.6.8 and 6.1.1.4'
Ti Ti 0.2776 0.4457 'International Tables Vol C Tables 4.2.6.8 and 6.1.1.4'

loop_
_geom_angle_atom_site_label_1
_geom_angle_atom_site_label_2
_geom_angle_atom_site_label_3
_geom_angle_site_symmetry_1
_geom_angle_site_symmetry_3
_geom_angle
O2 Ba O2 . 11_565 61.33(6)
O2 Ba O2 . 3_545 118.67(6)
O2 Ba O2 11_565 3_545 180.0
O2 Ba O2 . 9 180.0
O2 Ba O2 11_565 9 118.67(6)
O2 Ba O2 3_545 9 61.33(6)
O2 Ba O2 . 11 61.33(6)
O2 Ba O2 11_565 11 92.32(11)
O2 Ba O2 3_545 11 87.68(11)
O2 Ba O2 9 11 118.67(6)
O2 Ba O2 . 3 118.67(6)
O2 Ba O2 11_565 3 87.68(11)
O2 Ba O2 3_545 3 92.32(11)
O2 Ba O2 9 3 61.33(6)
O2 Ba O2 11 3 180.0
O2 Ba O2 . 9_655 87.68(11)
O2 Ba O2 11_565 9_655 118.67(6)
O2 Ba O2 3_545 9_655 61.33(6)
O2 Ba O2 9 9_655 92.32(11)
O2 Ba O2 11 9_655 118.67(6)
O2 Ba O2 3 9_655 61.33(6)
O2 Ba O2 . 1_455 92.32(11)
O2 Ba O2 11_565 1_455 61.33(6)
O2 Ba O2 3_545 1_455 118.67(6)
O2 Ba O2 9 1_455 87.68(11)
O2 Ba O2 11 1_455 61.33(6)
O2 Ba O2 3 1_455 118.67(6)
O2 Ba O2 9_655 1_455 180.0
O2 Ba O3 . 1_445 120.67(3)
O2 Ba O3 11_565 1_445 120.67(3)
O2 Ba O3 3_545 1_445 59.33(3)
O2 Ba O3 9 1_445 59.33(3)
O2 Ba O3 11 1_445 59.33(3)
O2 Ba O3 3 1_445 120.67(3)
O2 Ba O3 9_655 1_445 120.67(3)
O2 Ba O3 1_455 1_445 59.33(3)
O2 Ba O3 . . 59.33(3)
O2 Ba O3 11_565 . 59.33(3)
O2 Ba O3 3_545 . 120.67(3)
O2 Ba O3 9 . 120.67(3)
O2 Ba O3 11 . 120.67(3)
O2 Ba O3 3 . 59.33(3)
O2 Ba O3 9_655 . 59.33(3)
O2 Ba O3 1_455 . 120.67(3)
O3 Ba O3 1_445 . 180.0
O2 Ba O3 . 1_455 120.67(3)
O2 Ba O3 11_565 1_455 59.33(3)
O2 Ba O3 3_545 1_455 120.67(3)
O2 Ba O3 9 1_455 59.33(3)
O2 Ba O3 11 1_455 120.67(3)
O2 Ba O3 3 1_455 59.33(3)
O2 Ba O3 9_655 1_455 120.67(3)
O2 Ba O3 1_455 1_455 59.33(3)
O3 Ba O3 1_445 1_455 90.0
O3 Ba O3 . 1_455 90.0
O2 Ba O3 . 1_545 59.33(3)
O2 Ba O3 11_565 1_545 120.67(3)
O2 Ba O3 3_545 1_545 59.33(3)
O2 Ba O3 9 1_545 120.67(3)
O2 Ba O3 11 1_545 59.33(3)
O2 Ba O3 3 1_545 120.67(3)
O2 Ba O3 9_655 1_545 59.33(3)
O2 Ba O3 1_455 1_545 120.67(3)
O3 Ba O3 1_445 1_545 90.0
O3 Ba O3 . 1_545 90.0
O3 Ba O3 1_455 1_545 180.0
O1 Nb1 O1 1_565 . 180.0
O1 Nb1 O2 1_565 11_565 90.0
O1 Nb1 O2 . 11_565 90.0
O1 Nb1 O2 1_565 3_556 90.0
O1 Nb1 O2 . 3_556 90.0
O2 Nb1 O2 11_565 3_556 180.0
O1 Nb1 Nb2 1_565 1_455 90.0
O1 Nb1 Nb2 . 1_455 90.0
O2 Nb1 Nb2 11_565 1_455 45.77(9)
O2 Nb1 Nb2 3_556 1_455 134.23(9)
O1 Nb1 Nb2 1_565 9_666 90.0
O1 Nb1 Nb2 . 9_666 90.0
O2 Nb1 Nb2 11_565 9_666 134.23(9)
O2 Nb1 Nb2 3_556 9_666 45.77(9)
Nb2 Nb1 Nb2 1_455 9_666 180.0
O1 Nb1 Nb2 1_565 . 90.0
O1 Nb1 Nb2 . . 90.0
O2 Nb1 Nb2 11_565 . 45.77(9)
O2 Nb1 Nb2 3_556 . 134.23(9)
Nb2 Nb1 Nb2 1_455 . 91.5(2)
Nb2 Nb1 Nb2 9_666 . 88.5(2)
O1 Nb1 Nb2 1_565 9_566 90.0
O1 Nb1 Nb2 . 9_566 90.0
O2 Nb1 Nb2 11_565 9_566 134.23(9)
O2 Nb1 Nb2 3_556 9_566 45.77(9)
Nb2 Nb1 Nb2 1_455 9_566 88.5(2)
Nb2 Nb1 Nb2 9_666 9_566 91.5(2)
Nb2 Nb1 Nb2 . 9_566 180.0
O1 Nb1 Nb1 1_565 3_556 135.0
O1 Nb1 Nb1 . 3_556 45.0
O2 Nb1 Nb1 11_565 3_556 90.0
O2 Nb1 Nb1 3_556 3_556 90.0
Nb2 Nb1 Nb1 1_455 3_556 59.56(5)
Nb2 Nb1 Nb1 9_666 3_556 120.44(5)
Nb2 Nb1 Nb1 . 3_556 120.44(5)
Nb2 Nb1 Nb1 9_566 3_556 59.56(5)
O1 Nb1 Nb1 1_565 3_666 45.0
O1 Nb1 Nb1 . 3_666 135.0
O2 Nb1 Nb1 11_565 3_666 90.0
O2 Nb1 Nb1 3_556 3_666 90.0
Nb2 Nb1 Nb1 1_455 3_666 120.44(5)
Nb2 Nb1 Nb1 9_666 3_666 59.56(5)
Nb2 Nb1 Nb1 . 3_666 59.56(5)
Nb2 Nb1 Nb1 9_566 3_666 120.44(5)
Nb1 Nb1 Nb1 3_556 3_666 180.0
O1 Nb1 Ti1 1_565 3_556 135.0
O1 Nb1 Ti1 . 3_556 45.0
O2 Nb1 Ti1 11_565 3_556 90.0
O2 Nb1 Ti1 3_556 3_556 90.0
Nb2 Nb1 Ti1 1_455 3_556 59.56(5)
Nb2 Nb1 Ti1 9_666 3_556 120.44(5)
Nb2 Nb1 Ti1 . 3_556 120.44(5)
Nb2 Nb1 Ti1 9_566 3_556 59.56(5)
Nb1 Nb1 Ti1 3_556 3_556 0.0
Nb1 Nb1 Ti1 3_666 3_556 180.0
O1 Nb1 Ti1 1_565 3_666 45.0
O1 Nb1 Ti1 . 3_666 135.0
O2 Nb1 Ti1 11_565 3_666 90.0
O2 Nb1 Ti1 3_556 3_666 90.0
Nb2 Nb1 Ti1 1_455 3_666 120.44(5)
Nb2 Nb1 Ti1 9_666 3_666 59.56(5)
Nb2 Nb1 Ti1 . 3_666 59.56(5)
Nb2 Nb1 Ti1 9_566 3_666 120.44(5)
Nb1 Nb1 Ti1 3_556 3_666 180.0
Nb1 Nb1 Ti1 3_666 3_666 0.0
Ti1 Nb1 Ti1 3_556 3_666 180.0
O1 Ti1 O1 1_565 . 180.0
O1 Ti1 O2 1_565 11_565 90.0
O1 Ti1 O2 . 11_565 90.0
O1 Ti1 O2 1_565 3_556 90.0
O1 Ti1 O2 . 3_556 90.0
O2 Ti1 O2 11_565 3_556 180.0
O1 Ti1 Nb2 1_565 1_455 90.0
O1 Ti1 Nb2 . 1_455 90.0
O2 Ti1 Nb2 11_565 1_455 45.77(9)
O2 Ti1 Nb2 3_556 1_455 134.23(9)
O1 Ti1 Nb2 1_565 9_666 90.0
O1 Ti1 Nb2 . 9_666 90.0
O2 Ti1 Nb2 11_565 9_666 134.23(9)
O2 Ti1 Nb2 3_556 9_666 45.77(9)
Nb2 Ti1 Nb2 1_455 9_666 180.0
O1 Ti1 Nb2 1_565 . 90.0
O1 Ti1 Nb2 . . 90.0
O2 Ti1 Nb2 11_565 . 45.77(9)
O2 Ti1 Nb2 3_556 . 134.23(9)
Nb2 Ti1 Nb2 1_455 . 91.5(2)
Nb2 Ti1 Nb2 9_666 . 88.5(2)
O1 Ti1 Nb2 1_565 9_566 90.0
O1 Ti1 Nb2 . 9_566 90.0
O2 Ti1 Nb2 11_565 9_566 134.23(9)
O2 Ti1 Nb2 3_556 9_566 45.77(9)
Nb2 Ti1 Nb2 1_455 9_566 88.5(2)
Nb2 Ti1 Nb2 9_666 9_566 91.5(2)
Nb2 Ti1 Nb2 . 9_566 180.0
O1 Ti1 Nb1 1_565 3_556 135.0
O1 Ti1 Nb1 . 3_556 45.0
O2 Ti1 Nb1 11_565 3_556 90.0
O2 Ti1 Nb1 3_556 3_556 90.0
Nb2 Ti1 Nb1 1_455 3_556 59.56(5)
Nb2 Ti1 Nb1 9_666 3_556 120.44(5)
Nb2 Ti1 Nb1 . 3_556 120.44(5)
Nb2 Ti1 Nb1 9_566 3_556 59.56(5)
O1 Ti1 Nb1 1_565 3_666 45.0
O1 Ti1 Nb1 . 3_666 135.0
O2 Ti1 Nb1 11_565 3_666 90.0
O2 Ti1 Nb1 3_556 3_666 90.0
Nb2 Ti1 Nb1 1_455 3_666 120.44(5)
Nb2 Ti1 Nb1 9_666 3_666 59.56(5)
Nb2 Ti1 Nb1 . 3_666 59.56(5)
Nb2 Ti1 Nb1 9_566 3_666 120.44(5)
Nb1 Ti1 Nb1 3_556 3_666 180.0
O1 Ti1 Ti1 1_565 3_556 135.0
O1 Ti1 Ti1 . 3_556 45.0
O2 Ti1 Ti1 11_565 3_556 90.0
O2 Ti1 Ti1 3_556 3_556 90.0
Nb2 Ti1 Ti1 1_455 3_556 59.56(5)
Nb2 Ti1 Ti1 9_666 3_556 120.44(5)
Nb2 Ti1 Ti1 . 3_556 120.44(5)
Nb2 Ti1 Ti1 9_566 3_556 59.56(5)
Nb1 Ti1 Ti1 3_556 3_556 0.0
Nb1 Ti1 Ti1 3_666 3_556 180.0
O1 Ti1 Ti1 1_565 3_666 45.0
O1 Ti1 Ti1 . 3_666 135.0
O2 Ti1 Ti1 11_565 3_666 90.0
O2 Ti1 Ti1 3_556 3_666 90.0
Nb2 Ti1 Ti1 1_455 3_666 120.44(5)
Nb2 Ti1 Ti1 9_666 3_666 59.56(5)
Nb2 Ti1 Ti1 . 3_666 59.56(5)
Nb2 Ti1 Ti1 9_566 3_666 120.44(5)
Nb1 Ti1 Ti1 3_556 3_666 180.0
Nb1 Ti1 Ti1 3_666 3_666 0.0
Ti1 Ti1 Ti1 3_556 3_666 180.0
O3 Nb2 O2 . 11_565 87.9(2)
O3 Nb2 O2 . . 87.9(2)
O2 Nb2 O2 11_565 . 89.923(12)
O3 Nb2 O2 . 11_665 87.9(2)
O2 Nb2 O2 11_565 11_665 175.8(3)
O2 Nb2 O2 . 11_665 89.923(12)
O3 Nb2 O2 . 1_565 87.9(2)
O2 Nb2 O2 11_565 1_565 89.923(12)
O2 Nb2 O2 . 1_565 175.8(3)
O2 Nb2 O2 11_665 1_565 89.923(12)
O3 Nb2 Ti1 . 3_666 134.23(9)
O2 Nb2 Ti1 11_565 3_666 91.46(11)
O2 Nb2 Ti1 . 3_666 137.9(2)
O2 Nb2 Ti1 11_665 3_666 91.46(11)
O2 Nb2 Ti1 1_565 3_666 46.32(11)
O3 Nb2 Ti1 . 1_655 134.23(9)
O2 Nb2 Ti1 11_565 1_655 137.9(2)
O2 Nb2 Ti1 . 1_655 91.46(11)
O2 Nb2 Ti1 11_665 1_655 46.32(11)
O2 Nb2 Ti1 1_565 1_655 91.46(11)
Ti1 Nb2 Ti1 3_666 1_655 60.89(10)
O3 Nb2 Nb1 . 3_666 134.23(9)
O2 Nb2 Nb1 11_565 3_666 91.46(11)
O2 Nb2 Nb1 . 3_666 137.9(2)
O2 Nb2 Nb1 11_665 3_666 91.46(11)
O2 Nb2 Nb1 1_565 3_666 46.32(11)
Ti1 Nb2 Nb1 3_666 3_666 0.0
Ti1 Nb2 Nb1 1_655 3_666 60.89(10)
O3 Nb2 Nb1 . 1_655 134.23(9)
O2 Nb2 Nb1 11_565 1_655 137.9(2)
O2 Nb2 Nb1 . 1_655 91.46(11)
O2 Nb2 Nb1 11_665 1_655 46.32(11)
O2 Nb2 Nb1 1_565 1_655 91.46(11)
Ti1 Nb2 Nb1 3_666 1_655 60.89(10)
Ti1 Nb2 Nb1 1_655 1_655 0.0
Nb1 Nb2 Nb1 3_666 1_655 60.89(10)
O3 Nb2 Ti1 . . 134.23(9)
O2 Nb2 Ti1 11_565 . 46.32(11)
O2 Nb2 Ti1 . . 91.46(11)
O2 Nb2 Ti1 11_665 . 137.9(2)
O2 Nb2 Ti1 1_565 . 91.46(11)
Ti1 Nb2 Ti1 3_666 . 60.89(10)
Ti1 Nb2 Ti1 1_655 . 91.5(2)
Nb1 Nb2 Ti1 3_666 . 60.89(10)
Nb1 Nb2 Ti1 1_655 . 91.5(2)
O3 Nb2 Nb1 . 3_656 134.23(9)
O2 Nb2 Nb1 11_565 3_656 91.46(11)
O2 Nb2 Nb1 . 3_656 46.32(11)
O2 Nb2 Nb1 11_665 3_656 91.46(11)
O2 Nb2 Nb1 1_565 3_656 137.9(2)
Ti1 Nb2 Nb1 3_666 3_656 91.5(2)
Ti1 Nb2 Nb1 1_655 3_656 60.89(10)
Nb1 Nb2 Nb1 3_666 3_656 91.5(2)
Nb1 Nb2 Nb1 1_655 3_656 60.89(10)
Ti1 Nb2 Nb1 . 3_656 60.89(10)
O3 Nb2 Nb1 . . 134.23(9)
O2 Nb2 Nb1 11_565 . 46.32(11)
O2 Nb2 Nb1 . . 91.46(11)
O2 Nb2 Nb1 11_665 . 137.9(2)
O2 Nb2 Nb1 1_565 . 91.46(11)
Ti1 Nb2 Nb1 3_666 . 60.89(10)
Ti1 Nb2 Nb1 1_655 . 91.5(2)
Nb1 Nb2 Nb1 3_666 . 60.89(10)
Nb1 Nb2 Nb1 1_655 . 91.5(2)
Ti1 Nb2 Nb1 . . 0.0
Nb1 Nb2 Nb1 3_656 . 60.89(10)
O3 Ti2 O2 . 11_665 90.9(14)
O3 Ti2 O2 . 11_565 90.9(14)
O2 Ti2 O2 11_665 11_565 178(3)
O3 Ti2 O2 . 1_565 90.9(14)
O2 Ti2 O2 11_665 1_565 89.99(4)
O2 Ti2 O2 11_565 1_565 89.99(4)
O3 Ti2 O2 . . 90.9(14)
O2 Ti2 O2 11_665 . 89.99(4)
O2 Ti2 O2 11_565 . 89.99(4)
O2 Ti2 O2 1_565 . 178(3)
O3 Ti2 Ti1 . 3_666 135.7(7)
O2 Ti2 Ti1 11_665 3_666 89.3(10)
O2 Ti2 Ti1 11_565 3_666 89.3(10)
O2 Ti2 Ti1 1_565 3_666 44.8(7)
O2 Ti2 Ti1 . 3_666 133(2)
O3 Ti2 Ti1 . 1_655 135.7(7)
O2 Ti2 Ti1 11_665 1_655 44.8(7)
O2 Ti2 Ti1 11_565 1_655 133(2)
O2 Ti2 Ti1 1_565 1_655 89.3(10)
O2 Ti2 Ti1 . 1_655 89.3(10)
Ti1 Ti2 Ti1 3_666 1_655 59.1(8)
O3 Ti2 Nb1 . 3_666 135.7(7)
O2 Ti2 Nb1 11_665 3_666 89.3(10)
O2 Ti2 Nb1 11_565 3_666 89.3(10)
O2 Ti2 Nb1 1_565 3_666 44.8(7)
O2 Ti2 Nb1 . 3_666 133(2)
Ti1 Ti2 Nb1 3_666 3_666 0.0
Ti1 Ti2 Nb1 1_655 3_666 59.1(8)
O3 Ti2 Nb1 . 1_655 135.7(7)
O2 Ti2 Nb1 11_665 1_655 44.8(7)
O2 Ti2 Nb1 11_565 1_655 133(2)
O2 Ti2 Nb1 1_565 1_655 89.3(10)
O2 Ti2 Nb1 . 1_655 89.3(10)
Ti1 Ti2 Nb1 3_666 1_655 59.1(8)
Ti1 Ti2 Nb1 1_655 1_655 0.0
Nb1 Ti2 Nb1 3_666 1_655 59.1(8)
O3 Ti2 Nb1 . . 135.7(7)
O2 Ti2 Nb1 11_665 . 133(2)
O2 Ti2 Nb1 11_565 . 44.8(7)
O2 Ti2 Nb1 1_565 . 89.3(10)
O2 Ti2 Nb1 . . 89.3(10)
Ti1 Ti2 Nb1 3_666 . 59.1(8)
Ti1 Ti2 Nb1 1_655 . 88.5(13)
Nb1 Ti2 Nb1 3_666 . 59.1(8)
Nb1 Ti2 Nb1 1_655 . 88.5(13)
O3 Ti2 Nb1 . 3_656 135.7(7)
O2 Ti2 Nb1 11_665 3_656 89.3(10)
O2 Ti2 Nb1 11_565 3_656 89.3(10)
O2 Ti2 Nb1 1_565 3_656 133(2)
O2 Ti2 Nb1 . 3_656 44.8(7)
Ti1 Ti2 Nb1 3_666 3_656 88.5(13)
Ti1 Ti2 Nb1 1_655 3_656 59.1(8)
Nb1 Ti2 Nb1 3_666 3_656 88.5(13)
Nb1 Ti2 Nb1 1_655 3_656 59.1(8)
Nb1 Ti2 Nb1 . 3_656 59.1(8)
O3 Ti2 Ti1 . . 135.7(7)
O2 Ti2 Ti1 11_665 . 133(2)
O2 Ti2 Ti1 11_565 . 44.8(7)
O2 Ti2 Ti1 1_565 . 89.3(10)
O2 Ti2 Ti1 . . 89.3(10)
Ti1 Ti2 Ti1 3_666 . 59.1(8)
Ti1 Ti2 Ti1 1_655 . 88.5(13)
Nb1 Ti2 Ti1 3_666 . 59.1(8)
Nb1 Ti2 Ti1 1_655 . 88.5(13)
Nb1 Ti2 Ti1 . . 0.0
Nb1 Ti2 Ti1 3_656 . 59.1(8)
Ti1 O1 Nb1 3_656 . 90.0
Ti1 O1 Ti1 3_656 . 90.0
Nb1 O1 Ti1 . . 0.0
Ti1 O1 Nb1 3_656 1_545 90.0
Nb1 O1 Nb1 . 1_545 180.0
Ti1 O1 Nb1 . 1_545 180.0
Ti1 O1 Nb1 3_656 3_556 180.0
Nb1 O1 Nb1 . 3_556 90.0
Ti1 O1 Nb1 . 3_556 90.0
Nb1 O1 Nb1 1_545 3_556 90.0
Ti1 O1 Nb1 3_656 3_656 0.0
Nb1 O1 Nb1 . 3_656 90.0
Ti1 O1 Nb1 . 3_656 90.0
Nb1 O1 Nb1 1_545 3_656 90.0
Nb1 O1 Nb1 3_556 3_656 180.0
Ti1 O1 Ti1 3_656 1_545 90.0
Nb1 O1 Ti1 . 1_545 180.0
Ti1 O1 Ti1 . 1_545 180.0
Nb1 O1 Ti1 1_545 1_545 0.0
Nb1 O1 Ti1 3_556 1_545 90.0
Nb1 O1 Ti1 3_656 1_545 90.0
Ti1 O1 Ti1 3_656 3_556 180.0
Nb1 O1 Ti1 . 3_556 90.0
Ti1 O1 Ti1 . 3_556 90.0
Nb1 O1 Ti1 1_545 3_556 90.0
Nb1 O1 Ti1 3_556 3_556 0.0
Nb1 O1 Ti1 3_656 3_556 180.0
Ti1 O1 Ti1 1_545 3_556 90.0
Ti2 O2 Ti2 1_545 . 178(3)
Ti2 O2 Nb2 1_545 . 178.8(13)
Ti2 O2 Nb2 . . 3.0(15)
Ti2 O2 Nb2 1_545 1_545 3.0(15)
Ti2 O2 Nb2 . 1_545 178.8(13)
Nb2 O2 Nb2 . 1_545 175.8(3)
Ti2 O2 Ti1 1_545 3_656 90.9(14)
Ti2 O2 Ti1 . 3_656 90.9(14)
Nb2 O2 Ti1 . 3_656 87.9(2)
Nb2 O2 Ti1 1_545 3_656 87.9(2)
Ti2 O2 Nb1 1_545 3_656 90.9(14)
Ti2 O2 Nb1 . 3_656 90.9(14)
Nb2 O2 Nb1 . 3_656 87.9(2)
Nb2 O2 Nb1 1_545 3_656 87.9(2)
Ti1 O2 Nb1 3_656 3_656 0.0
Ti2 O2 Ba 1_545 . 89.4(10)
Ti2 O2 Ba . . 89.4(10)
Nb2 O2 Ba . . 91.45(11)
Nb2 O2 Ba 1_545 . 91.45(11)
Ti1 O2 Ba 3_656 . 133.84(6)
Nb1 O2 Ba 3_656 . 133.84(6)
Ti2 O2 Ba 1_545 1_655 89.4(10)
Ti2 O2 Ba . 1_655 89.4(10)
Nb2 O2 Ba . 1_655 91.45(11)
Nb2 O2 Ba 1_545 1_655 91.45(11)
Ti1 O2 Ba 3_656 1_655 133.84(6)
Nb1 O2 Ba 3_656 1_655 133.84(6)
Ba O2 Ba . 1_655 92.32(11)
Ti2 O3 Ti2 . 9_665 180.0
Ti2 O3 Nb2 . 9_665 180.000(3)
Ti2 O3 Nb2 9_665 9_665 0.0000(10)
Ti2 O3 Nb2 . . 0.000(3)
Ti2 O3 Nb2 9_665 . 180.0000(10)
Nb2 O3 Nb2 9_665 . 180.0
Ti2 O3 Ba . . 90.0
Ti2 O3 Ba 9_665 . 90.0
Nb2 O3 Ba 9_665 . 90.0
Nb2 O3 Ba . . 90.0
Ti2 O3 Ba . 1_665 90.0
Ti2 O3 Ba 9_665 1_665 90.0
Nb2 O3 Ba 9_665 1_665 90.0
Nb2 O3 Ba . 1_665 90.0
Ba O3 Ba . 1_665 180.0
Ti2 O3 Ba . 1_655 90.0
Ti2 O3 Ba 9_665 1_655 90.0
Nb2 O3 Ba 9_665 1_655 90.0
Nb2 O3 Ba . 1_655 90.0
Ba O3 Ba . 1_655 90.0
Ba O3 Ba 1_665 1_655 90.0
Ti2 O3 Ba . 1_565 90.0000(10)
Ti2 O3 Ba 9_665 1_565 90.0
Nb2 O3 Ba 9_665 1_565 90.0
Nb2 O3 Ba . 1_565 90.0
Ba O3 Ba . 1_565 90.0
Ba O3 Ba 1_665 1_565 90.0
Ba O3 Ba 1_655 1_565 180.0

loop_
_geom_bond_atom_site_label_1
_geom_bond_atom_site_label_2
_geom_bond_site_symmetry_2
_geom_bond_distance
_geom_bond_publ_flag
Ba O2 . 2.888(3) yes
Ba O2 11_565 2.888(3) ?
Ba O2 3_545 2.888(3) ?
Ba O2 9 2.888(3) ?
Ba O2 11 2.888(3) ?
Ba O2 3 2.888(3) ?
Ba O2 9_655 2.888(3) ?
Ba O2 1_455 2.888(3) ?
Ba O3 1_445 2.9459(2) ?
Ba O3 . 2.9459(2) yes
Ba O3 1_455 2.9459(2) ?
Ba O3 1_545 2.9459(2) ?
Nb1 O1 1_565 2.08310(10) ?
Nb1 O1 . 2.08310(10) yes
Nb1 O2 11_565 2.104(4) yes
Nb1 O2 3_556 2.104(4) ?
Nb1 Nb2 1_455 2.907(4) ?
Nb1 Nb2 9_666 2.907(4) ?
Nb1 Nb2 . 2.907(4) yes
Nb1 Nb2 9_566 2.907(4) ?
Nb1 Nb1 3_556 2.9459(2) yes
Nb1 Nb1 3_666 2.9459(2) ?
Nb1 Ti1 3_556 2.9459(2) yes
Nb1 Ti1 3_666 2.9459(2) ?
Ti1 O1 1_565 2.08310(10) ?
Ti1 O1 . 2.08310(10) yes
Ti1 O2 11_565 2.104(4) yes
Ti1 O2 3_556 2.104(4) ?
Ti1 Nb2 1_455 2.907(4) ?
Ti1 Nb2 9_666 2.907(4) ?
Ti1 Nb2 . 2.907(4) yes
Ti1 Nb2 9_566 2.907(4) ?
Ti1 Nb1 3_556 2.9459(2) ?
Ti1 Nb1 3_666 2.9459(2) ?
Ti1 Ti1 3_556 2.9459(2) yes
Ti1 Ti1 3_666 2.9459(2) ?
Nb2 O3 . 2.077(6) yes
Nb2 O2 11_565 2.0845(3) ?
Nb2 O2 . 2.0845(3) yes
Nb2 O2 11_665 2.0845(3) ?
Nb2 O2 1_565 2.0845(3) ?
Nb2 Ti1 3_666 2.907(4) ?
Nb2 Ti1 1_655 2.907(4) ?
Nb2 Nb1 3_666 2.907(4) ?
Nb2 Nb1 1_655 2.907(4) ?
Nb2 Nb1 3_656 2.907(4) ?
Ti2 O3 . 1.97(5) yes
Ti2 O2 11_665 2.0834(8) ?
Ti2 O2 11_565 2.0834(8) ?
Ti2 O2 1_565 2.0834(8) ?
Ti2 O2 . 2.0834(8) yes
Ti2 Ti1 3_666 2.98(4) yes
Ti2 Ti1 1_655 2.98(4) ?
Ti2 Nb1 3_666 2.98(4) y
Ti2 Nb1 1_655 2.98(4) ?
Ti2 Nb1 3_656 2.98(4) ?
O1 Ti1 3_656 2.08310(10) ?
O1 Nb1 1_545 2.08310(10) ?
O1 Nb1 3_556 2.08310(10) ?
O1 Nb1 3_656 2.08310(10) ?
O1 Ti1 1_545 2.08310(10) ?
O1 Ti1 3_556 2.08310(10) ?
O2 Ti2 1_545 2.0834(9) ?
O2 Nb2 1_545 2.0845(3) ?
O2 Ti1 3_656 2.104(4) ?
O2 Nb1 3_656 2.104(4) ?
O2 Ba 1_655 2.888(3) ?
O3 Ti2 9_665 1.97(5) ?
O3 Nb2 9_665 2.077(6) ?
O3 Ba 1_665 2.9459(2) ?
O3 Ba 1_655 2.9459(2) ?
O3 Ba 1_565 2.9459(2) ?
